data_1506162
loop_
_publ_author_name
'Masci, Bernardo'
'Levi Mortera, Stefano'
'Persiani, Daniela'
'Thu\'ery, Pierre'

_publ_section_title
;
 CsF-promoted acetyl dance at the narrow rim of
 p-tert-butyl[3.1.3.1]homooxacalixarene.
;
_journal_issue 20
_journal_name_full 'Organic letters'
_journal_page_first 4405
_journal_page_last 4408
_journal_paper_doi 10.1021/ol061544u
_journal_volume 8
_journal_year 2006
_chemical_formula_sum 'C53 H70 O9'
_chemical_formula_weight 851.09
_space_group_IT_number 2
_symmetry_cell_setting triclinic
_symmetry_space_group_name_Hall '-P 1'
_symmetry_space_group_name_H-M 'P -1'
_atom_sites_solution_hydrogens geom
_atom_sites_solution_primary direct
_atom_sites_solution_secondary difmap
_audit_creation_method SHELXL-97
_cell_angle_alpha 81.543(4)
_cell_angle_beta 77.386(4)
_cell_angle_gamma 89.998(4)
_cell_formula_units_Z 2
_cell_length_a 11.2074(5)
_cell_length_b 13.3796(10)
_cell_length_c 16.7503(11)
_cell_measurement_reflns_used 114247
_cell_measurement_temperature 100(2)
_cell_measurement_theta_max 25.68
_cell_measurement_theta_min 3.02
_cell_volume 2423.1(3)
_computing_cell_refinement 'HKL2000 (Otwinowski & Minor, 1997)'
_computing_data_collection 'COLLECT (Hooft, 1998)'
_computing_data_reduction 'HKL2000 (Otwinowski & Minor, 1997)'
_computing_molecular_graphics 'SHELXTL (Sheldrick, 1999)'
_computing_publication_material 'SHELXTL (Sheldrick, 1999); PLATON (Spek, 2003)'
_computing_structure_refinement 'SHELXL-97 (Sheldrick, 1997)'
_computing_structure_solution 'SHELXS-97 (Sheldrick, 1997)'
_diffrn_ambient_temperature 100(2)
_diffrn_measured_fraction_theta_full 0.998
_diffrn_measured_fraction_theta_max 0.998
_diffrn_measurement_device_type 'Nonius Kappa-CCD area-detector diffractometer'
_diffrn_measurement_method 'two \f and eight \w scans with 2\% steps'
_diffrn_radiation_monochromator graphite
_diffrn_radiation_source 'fine-focus sealed tube'
_diffrn_radiation_type MoK\a
_diffrn_radiation_wavelength 0.71073
_diffrn_reflns_av_R_equivalents 0.0402
_diffrn_reflns_av_sigmaI/netI 0.0285
_diffrn_reflns_limit_h_max 13
_diffrn_reflns_limit_h_min 0
_diffrn_reflns_limit_k_max 16
_diffrn_reflns_limit_k_min -16
_diffrn_reflns_limit_l_max 20
_diffrn_reflns_limit_l_min -19
_diffrn_reflns_number 114247
_diffrn_reflns_theta_full 25.68
_diffrn_reflns_theta_max 25.68
_diffrn_reflns_theta_min 3.02
_diffrn_standards_decay_% none
_diffrn_standards_interval_time 0
_diffrn_standards_number 0
_exptl_absorpt_coefficient_mu 0.078
_exptl_absorpt_correction_type none
_exptl_crystal_colour colourless
_exptl_crystal_density_diffrn 1.166
_exptl_crystal_density_meas ?
_exptl_crystal_description irregular
_exptl_crystal_F_000 920
_exptl_crystal_size_max 0.28
_exptl_crystal_size_mid 0.21
_exptl_crystal_size_min 0.15
_refine_diff_density_max 0.160
_refine_diff_density_min -0.226
_refine_diff_density_rms 0.042
_refine_ls_extinction_method none
_refine_ls_goodness_of_fit_ref 1.000
_refine_ls_hydrogen_treatment constr
_refine_ls_matrix_type full
_refine_ls_number_parameters 575
_refine_ls_number_reflns 9179
_refine_ls_number_restraints 0
_refine_ls_restrained_S_all 1.000
_refine_ls_R_factor_all 0.0577
_refine_ls_R_factor_gt 0.0428
_refine_ls_shift/su_max 0.000
_refine_ls_shift/su_mean 0.000
_refine_ls_structure_factor_coef Fsqd
_refine_ls_weighting_details 'calc w=1/[\s^2^(Fo^2^)+(0.0712P)^2^+0.3921P] where P=(Fo^2^+2Fc^2^)/3'
_refine_ls_weighting_scheme calc
_refine_ls_wR_factor_gt 0.1085
_refine_ls_wR_factor_ref 0.1172
_reflns_number_gt 7271
_reflns_number_total 9179
_reflns_threshold_expression >2sigma(I)
_cod_data_source_file ol061544usi20060814_052311.cif
_cod_data_source_block 5.(CH~3~)~2~CO
_cod_depositor_comments
;
The following automatic conversions were performed:

'_exptl_crystal_density_meas' value 'not measured' was changed to '?'
- the value is perceived as not measured.

Automatic conversion script
Id: cif_fix_values 3008 2015-01-20 13:52:24Z robertas 
;
_cod_database_code 1506162

loop_
_symmetry_equiv_pos_as_xyz
'x, y, z'
'-x, -y, -z'

loop_
_atom_site_label
_atom_site_type_symbol
_atom_site_fract_x
_atom_site_fract_y
_atom_site_fract_z
_atom_site_U_iso_or_equiv
_atom_site_adp_type
_atom_site_occupancy
_atom_site_symmetry_multiplicity
_atom_site_calc_flag
_atom_site_refinement_flags
O1 O 0.79128(9) 0.07938(8) 0.22389(6) 0.0314(2) Uani 1 1 d .
O2 O 0.98220(11) 0.02526(11) 0.18569(8) 0.0561(4) Uani 1 1 d .
O3 O 0.62155(9) 0.30826(7) 0.21439(6) 0.0288(2) Uani 1 1 d .
O4 O 0.67061(11) 0.32363(9) 0.07497(7) 0.0463(3) Uani 1 1 d .
O5 O 0.43116(9) 0.47402(8) 0.30003(6) 0.0299(2) Uani 1 1 d .
O6 O 0.23710(9) 0.27442(8) 0.38717(6) 0.0305(2) Uani 1 1 d .
H6 H 0.2741 0.3265 0.4110 0.037 Uiso 1 1 d R
O7 O 0.35493(9) 0.09688(8) 0.40831(6) 0.0311(2) Uani 1 1 d .
H7 H 0.3111 0.1593 0.3976 0.037 Uiso 1 1 d R
O8 O 0.65515(9) -0.07419(8) 0.34330(6) 0.0307(2) Uani 1 1 d .
O9 O 0.33351(10) 0.37300(9) 0.48481(7) 0.0404(3) Uani 1 1 d .
C1 C 0.79989(12) 0.05106(11) 0.36908(9) 0.0283(3) Uani 1 1 d .
C2 C 0.81998(12) 0.11528(11) 0.29323(9) 0.0283(3) Uani 1 1 d .
C3 C 0.85852(12) 0.21511(11) 0.28444(9) 0.0281(3) Uani 1 1 d .
C4 C 0.88153(12) 0.25110(11) 0.35419(9) 0.0279(3) Uani 1 1 d .
H4 H 0.9090 0.3178 0.3489 0.033 Uiso 1 1 calc R
C5 C 0.86479(12) 0.19072(11) 0.43108(9) 0.0281(3) Uani 1 1 d .
C6 C 0.82210(12) 0.09080(11) 0.43689(9) 0.0291(3) Uani 1 1 d .
H6A H 0.8081 0.0495 0.4880 0.035 Uiso 1 1 calc R
C7 C 0.88869(13) 0.23078(11) 0.50782(9) 0.0291(3) Uani 1 1 d .
C8 C 0.98100(14) 0.16360(12) 0.54482(10) 0.0355(3) Uani 1 1 d .
H8A H 1.0580 0.1679 0.5056 0.053 Uiso 1 1 calc R
H8B H 0.9505 0.0947 0.5573 0.053 Uiso 1 1 calc R
H8C H 0.9920 0.1863 0.5946 0.053 Uiso 1 1 calc R
C9 C 0.76868(14) 0.22722(13) 0.57313(10) 0.0356(3) Uani 1 1 d .
H9A H 0.7835 0.2522 0.6211 0.053 Uiso 1 1 calc R
H9B H 0.7372 0.1587 0.5885 0.053 Uiso 1 1 calc R
H9C H 0.7102 0.2685 0.5508 0.053 Uiso 1 1 calc R
C10 C 0.93959(15) 0.34017(12) 0.48746(10) 0.0359(3) Uani 1 1 d .
H10A H 1.0148 0.3440 0.4465 0.054 Uiso 1 1 calc R
H10B H 0.9545 0.3618 0.5367 0.054 Uiso 1 1 calc R
H10C H 0.8814 0.3832 0.4665 0.054 Uiso 1 1 calc R
C11 C 0.88137(14) 0.03662(12) 0.17330(10) 0.0355(3) Uani 1 1 d .
C12 C 0.83662(17) 0.00814(15) 0.10154(11) 0.0476(4) Uani 1 1 d .
H12A H 0.8304 0.0680 0.0635 0.071 Uiso 1 1 calc R
H12B H 0.7577 -0.0254 0.1211 0.071 Uiso 1 1 calc R
H12C H 0.8931 -0.0364 0.0740 0.071 Uiso 1 1 calc R
C13 C 0.87861(13) 0.28444(11) 0.20218(9) 0.0292(3) Uani 1 1 d .
H13A H 0.9658 0.2961 0.1801 0.035 Uiso 1 1 calc R
H13B H 0.8458 0.2513 0.1635 0.035 Uiso 1 1 calc R
C14 C 0.81930(13) 0.38462(11) 0.20905(8) 0.0276(3) Uani 1 1 d .
C15 C 0.69432(12) 0.39478(11) 0.21265(9) 0.0272(3) Uani 1 1 d .
C16 C 0.63799(13) 0.48621(11) 0.21946(9) 0.0286(3) Uani 1 1 d .
C17 C 0.70950(13) 0.56986(12) 0.22421(9) 0.0308(3) Uani 1 1 d .
H17 H 0.6726 0.6316 0.2288 0.037 Uiso 1 1 calc R
C18 C 0.83392(13) 0.56364(12) 0.22222(9) 0.0305(3) Uani 1 1 d .
C19 C 0.88609(13) 0.46986(11) 0.21391(9) 0.0291(3) Uani 1 1 d .
H19 H 0.9695 0.4644 0.2115 0.035 Uiso 1 1 calc R
C20 C 0.91453(14) 0.65356(12) 0.22837(10) 0.0364(4) Uani 1 1 d .
C21 C 0.96600(18) 0.62908(15) 0.30654(11) 0.0512(5) Uani 1 1 d .
H21A H 0.8998 0.6198 0.3545 0.077 Uiso 1 1 calc R
H21B H 1.0191 0.6839 0.3098 0.077 Uiso 1 1 calc R
H21C H 1.0112 0.5682 0.3041 0.077 Uiso 1 1 calc R
C22 C 0.84364(17) 0.75113(13) 0.23285(12) 0.0474(4) Uani 1 1 d .
H22A H 0.8092 0.7662 0.1849 0.071 Uiso 1 1 calc R
H22B H 0.8981 0.8057 0.2346 0.071 Uiso 1 1 calc R
H22C H 0.7792 0.7427 0.2818 0.071 Uiso 1 1 calc R
C23 C 1.02132(15) 0.67146(13) 0.15220(11) 0.0420(4) Uani 1 1 d .
H23A H 1.0708 0.6129 0.1508 0.063 Uiso 1 1 calc R
H23B H 1.0702 0.7291 0.1553 0.063 Uiso 1 1 calc R
H23C H 0.9897 0.6836 0.1029 0.063 Uiso 1 1 calc R
C24 C 0.61553(13) 0.27974(12) 0.14006(9) 0.0314(3) Uani 1 1 d .
C25 C 0.53144(14) 0.18909(12) 0.15374(10) 0.0366(4) Uani 1 1 d .
H25A H 0.5339 0.1657 0.1019 0.055 Uiso 1 1 calc R
H25B H 0.4495 0.2069 0.1768 0.055 Uiso 1 1 calc R
H25C H 0.5569 0.1364 0.1913 0.055 Uiso 1 1 calc R
C26 C 0.50485(13) 0.49662(12) 0.21776(9) 0.0306(3) Uani 1 1 d .
H26A H 0.4909 0.5650 0.1940 0.037 Uiso 1 1 calc R
H26B H 0.4821 0.4507 0.1834 0.037 Uiso 1 1 calc R
C27 C 0.30299(12) 0.48113(11) 0.30035(9) 0.0298(3) Uani 1 1 d .
H27A H 0.2889 0.5460 0.2701 0.036 Uiso 1 1 calc R
H27B H 0.2568 0.4777 0.3569 0.036 Uiso 1 1 calc R
C28 C 0.25754(12) 0.39751(11) 0.26163(9) 0.0280(3) Uani 1 1 d .
C29 C 0.22991(12) 0.29991(11) 0.30550(9) 0.0270(3) Uani 1 1 d .
C30 C 0.19226(12) 0.22271(11) 0.26811(9) 0.0268(3) Uani 1 1 d .
C31 C 0.19102(12) 0.24317(11) 0.18421(9) 0.0287(3) Uani 1 1 d .
H31 H 0.1682 0.1913 0.1587 0.034 Uiso 1 1 calc R
C32 C 0.22247(12) 0.33789(11) 0.13686(9) 0.0286(3) Uani 1 1 d .
C33 C 0.25179(12) 0.41438(11) 0.17840(9) 0.0294(3) Uani 1 1 d .
H33 H 0.2682 0.4794 0.1493 0.035 Uiso 1 1 calc R
C34 C 0.23113(13) 0.35851(12) 0.04327(9) 0.0322(3) Uani 1 1 d .
C35 C 0.19800(16) 0.26433(13) 0.00997(10) 0.0393(4) Uani 1 1 d .
H35A H 0.2087 0.2792 -0.0490 0.059 Uiso 1 1 calc R
H35B H 0.1143 0.2440 0.0345 0.059 Uiso 1 1 calc R
H35C H 0.2502 0.2106 0.0236 0.059 Uiso 1 1 calc R
C36 C 0.36382(15) 0.39216(14) 0.00043(10) 0.0420(4) Uani 1 1 d .
H36A H 0.4181 0.3406 0.0150 0.063 Uiso 1 1 calc R
H36B H 0.3842 0.4538 0.0181 0.063 Uiso 1 1 calc R
H36C H 0.3719 0.4031 -0.0585 0.063 Uiso 1 1 calc R
C37 C 0.14592(15) 0.44327(13) 0.02138(10) 0.0382(4) Uani 1 1 d .
H37A H 0.1678 0.5037 0.0401 0.057 Uiso 1 1 calc R
H37B H 0.0628 0.4231 0.0479 0.057 Uiso 1 1 calc R
H37C H 0.1539 0.4559 -0.0375 0.057 Uiso 1 1 calc R
C38 C 0.15974(12) 0.11681(11) 0.31479(9) 0.0285(3) Uani 1 1 d .
H38A H 0.0907 0.0895 0.2977 0.034 Uiso 1 1 calc R
H38B H 0.1353 0.1199 0.3736 0.034 Uiso 1 1 calc R
C39 C 0.26623(12) 0.04692(11) 0.29936(9) 0.0273(3) Uani 1 1 d .
C40 C 0.35716(13) 0.04185(11) 0.34447(9) 0.0273(3) Uani 1 1 d .
C41 C 0.45609(13) -0.02135(11) 0.32774(9) 0.0279(3) Uani 1 1 d .
C42 C 0.46401(13) -0.07773(11) 0.26363(9) 0.0283(3) Uani 1 1 d .
H42 H 0.5299 -0.1196 0.2522 0.034 Uiso 1 1 calc R
C43 C 0.37572(13) -0.07349(11) 0.21553(9) 0.0277(3) Uani 1 1 d .
C44 C 0.27766(13) -0.01120(11) 0.23550(9) 0.0286(3) Uani 1 1 d .
H44 H 0.2172 -0.0081 0.2051 0.034 Uiso 1 1 calc R
C45 C 0.38605(13) -0.13757(11) 0.14585(9) 0.0305(3) Uani 1 1 d .
C46 C 0.51619(15) -0.12892(16) 0.09244(11) 0.0476(4) Uani 1 1 d .
H46A H 0.5720 -0.1569 0.1252 0.071 Uiso 1 1 calc R
H46B H 0.5382 -0.0590 0.0719 0.071 Uiso 1 1 calc R
H46C H 0.5200 -0.1654 0.0467 0.071 Uiso 1 1 calc R
C47 C 0.35500(18) -0.24839(12) 0.18452(11) 0.0439(4) Uani 1 1 d .
H47A H 0.4109 -0.2709 0.2189 0.066 Uiso 1 1 calc R
H47B H 0.3617 -0.2894 0.1414 0.066 Uiso 1 1 calc R
H47C H 0.2729 -0.2541 0.2174 0.066 Uiso 1 1 calc R
C48 C 0.29820(15) -0.10547(13) 0.08899(10) 0.0374(4) Uani 1 1 d .
H48A H 0.3087 -0.1472 0.0461 0.056 Uiso 1 1 calc R
H48B H 0.3154 -0.0360 0.0646 0.056 Uiso 1 1 calc R
H48C H 0.2154 -0.1131 0.1207 0.056 Uiso 1 1 calc R
C49 C 0.55061(13) -0.02254(12) 0.37930(9) 0.0307(3) Uani 1 1 d .
H49A H 0.5743 0.0462 0.3825 0.037 Uiso 1 1 calc R
H49B H 0.5164 -0.0562 0.4350 0.037 Uiso 1 1 calc R
C50 C 0.75803(13) -0.05832(11) 0.37821(9) 0.0304(3) Uani 1 1 d .
H50A H 0.8257 -0.0960 0.3521 0.036 Uiso 1 1 calc R
H50B H 0.7373 -0.0857 0.4366 0.036 Uiso 1 1 calc R
C51 C 0.43497(15) 0.35245(13) 0.49642(10) 0.0374(4) Uani 1 1 d .
C52 C 0.52672(15) 0.30321(14) 0.43643(11) 0.0430(4) Uani 1 1 d .
H52A H 0.4947 0.2970 0.3886 0.065 Uiso 1 1 calc R
H52B H 0.5431 0.2373 0.4623 0.065 Uiso 1 1 calc R
H52C H 0.6011 0.3438 0.4199 0.065 Uiso 1 1 calc R
C53 C 0.47086(18) 0.37552(18) 0.57300(12) 0.0576(5) Uani 1 1 d .
H53A H 0.4089 0.4146 0.6022 0.086 Uiso 1 1 calc R
H53B H 0.5473 0.4133 0.5580 0.086 Uiso 1 1 calc R
H53C H 0.4793 0.3135 0.6079 0.086 Uiso 1 1 calc R

loop_
_atom_site_aniso_label
_atom_site_aniso_U_11
_atom_site_aniso_U_22
_atom_site_aniso_U_33
_atom_site_aniso_U_23
_atom_site_aniso_U_13
_atom_site_aniso_U_12
O1 0.0300(5) 0.0376(6) 0.0295(5) -0.0076(4) -0.0114(4) 0.0028(4)
O2 0.0393(7) 0.0810(10) 0.0600(8) -0.0374(7) -0.0187(6) 0.0188(6)
O3 0.0280(5) 0.0280(5) 0.0303(5) -0.0032(4) -0.0072(4) -0.0018(4)
O4 0.0547(7) 0.0509(7) 0.0307(6) -0.0017(5) -0.0068(5) -0.0178(6)
O5 0.0252(5) 0.0344(6) 0.0303(5) -0.0045(4) -0.0069(4) 0.0005(4)
O6 0.0335(5) 0.0305(5) 0.0279(5) -0.0036(4) -0.0082(4) 0.0007(4)
O7 0.0348(5) 0.0309(5) 0.0306(5) -0.0082(4) -0.0110(4) 0.0053(4)
O8 0.0279(5) 0.0312(5) 0.0369(6) -0.0094(4) -0.0126(4) 0.0047(4)
O9 0.0383(6) 0.0470(7) 0.0385(6) -0.0099(5) -0.0120(5) 0.0021(5)
C1 0.0240(7) 0.0298(8) 0.0327(8) -0.0050(6) -0.0094(6) 0.0046(6)
C2 0.0258(7) 0.0334(8) 0.0284(7) -0.0069(6) -0.0105(6) 0.0040(6)
C3 0.0222(7) 0.0325(8) 0.0297(7) -0.0032(6) -0.0069(6) 0.0050(6)
C4 0.0249(7) 0.0288(7) 0.0303(7) -0.0036(6) -0.0074(6) 0.0025(5)
C5 0.0248(7) 0.0307(8) 0.0298(7) -0.0052(6) -0.0077(6) 0.0038(6)
C6 0.0270(7) 0.0314(8) 0.0292(7) -0.0017(6) -0.0084(6) 0.0034(6)
C7 0.0302(7) 0.0312(8) 0.0271(7) -0.0045(6) -0.0090(6) 0.0019(6)
C8 0.0372(8) 0.0404(9) 0.0322(8) -0.0077(7) -0.0133(7) 0.0056(7)
C9 0.0345(8) 0.0411(9) 0.0317(8) -0.0084(7) -0.0063(6) 0.0016(7)
C10 0.0415(9) 0.0359(9) 0.0317(8) -0.0061(6) -0.0105(7) -0.0021(7)
C11 0.0365(8) 0.0356(9) 0.0361(8) -0.0089(7) -0.0097(7) 0.0032(6)
C12 0.0537(11) 0.0552(11) 0.0394(9) -0.0167(8) -0.0155(8) 0.0052(8)
C13 0.0273(7) 0.0331(8) 0.0272(7) -0.0025(6) -0.0070(6) 0.0038(6)
C14 0.0279(7) 0.0314(8) 0.0233(7) -0.0017(6) -0.0069(5) 0.0018(6)
C15 0.0275(7) 0.0283(7) 0.0254(7) -0.0018(6) -0.0069(6) -0.0016(6)
C16 0.0282(7) 0.0323(8) 0.0248(7) -0.0024(6) -0.0061(6) 0.0017(6)
C17 0.0324(8) 0.0308(8) 0.0290(7) -0.0051(6) -0.0060(6) 0.0032(6)
C18 0.0317(7) 0.0348(8) 0.0252(7) -0.0049(6) -0.0068(6) -0.0018(6)
C19 0.0259(7) 0.0361(8) 0.0257(7) -0.0026(6) -0.0080(6) -0.0002(6)
C20 0.0371(8) 0.0364(9) 0.0382(9) -0.0096(7) -0.0112(7) -0.0046(7)
C21 0.0568(11) 0.0569(12) 0.0459(10) -0.0112(9) -0.0218(9) -0.0105(9)
C22 0.0490(10) 0.0384(10) 0.0581(11) -0.0187(8) -0.0110(9) -0.0055(8)
C23 0.0388(9) 0.0397(9) 0.0476(10) -0.0086(8) -0.0086(7) -0.0091(7)
C24 0.0293(7) 0.0329(8) 0.0334(8) -0.0049(6) -0.0101(6) 0.0015(6)
C25 0.0356(8) 0.0373(9) 0.0378(8) -0.0055(7) -0.0103(7) -0.0038(7)
C26 0.0274(7) 0.0325(8) 0.0307(8) -0.0022(6) -0.0056(6) 0.0033(6)
C27 0.0250(7) 0.0301(8) 0.0340(8) -0.0051(6) -0.0055(6) 0.0025(6)
C28 0.0223(7) 0.0287(7) 0.0332(8) -0.0053(6) -0.0062(6) 0.0030(5)
C29 0.0226(7) 0.0311(8) 0.0268(7) -0.0029(6) -0.0052(5) 0.0037(5)
C30 0.0211(6) 0.0282(7) 0.0311(7) -0.0042(6) -0.0059(5) 0.0042(5)
C31 0.0234(7) 0.0311(8) 0.0325(8) -0.0059(6) -0.0077(6) 0.0036(6)
C32 0.0231(7) 0.0325(8) 0.0304(7) -0.0035(6) -0.0072(6) 0.0049(6)
C33 0.0243(7) 0.0292(8) 0.0334(8) -0.0006(6) -0.0063(6) 0.0028(6)
C34 0.0306(8) 0.0361(8) 0.0297(8) -0.0025(6) -0.0076(6) 0.0035(6)
C35 0.0447(9) 0.0437(10) 0.0313(8) -0.0068(7) -0.0116(7) 0.0037(7)
C36 0.0349(8) 0.0553(11) 0.0324(8) -0.0008(7) -0.0043(7) 0.0017(7)
C37 0.0392(9) 0.0433(9) 0.0314(8) -0.0013(7) -0.0096(7) 0.0081(7)
C38 0.0257(7) 0.0290(8) 0.0302(7) -0.0031(6) -0.0059(6) 0.0002(6)
C39 0.0254(7) 0.0251(7) 0.0295(7) 0.0003(6) -0.0050(6) -0.0016(5)
C40 0.0288(7) 0.0250(7) 0.0272(7) -0.0023(6) -0.0057(6) -0.0014(6)
C41 0.0269(7) 0.0263(7) 0.0297(7) -0.0010(6) -0.0069(6) -0.0002(5)
C42 0.0260(7) 0.0261(7) 0.0323(8) -0.0027(6) -0.0060(6) 0.0005(5)
C43 0.0288(7) 0.0250(7) 0.0287(7) -0.0018(6) -0.0068(6) -0.0020(5)
C44 0.0272(7) 0.0287(8) 0.0302(7) -0.0019(6) -0.0088(6) -0.0004(6)
C45 0.0296(7) 0.0312(8) 0.0324(8) -0.0075(6) -0.0087(6) 0.0025(6)
C46 0.0362(9) 0.0692(13) 0.0416(10) -0.0238(9) -0.0074(7) 0.0043(8)
C47 0.0624(11) 0.0304(9) 0.0452(10) -0.0093(7) -0.0228(8) 0.0039(8)
C48 0.0418(9) 0.0384(9) 0.0351(8) -0.0083(7) -0.0132(7) 0.0038(7)
C49 0.0281(7) 0.0323(8) 0.0334(8) -0.0073(6) -0.0090(6) 0.0050(6)
C50 0.0274(7) 0.0318(8) 0.0348(8) -0.0053(6) -0.0128(6) 0.0032(6)
C51 0.0398(9) 0.0388(9) 0.0349(8) -0.0059(7) -0.0112(7) 0.0010(7)
C52 0.0417(9) 0.0506(10) 0.0394(9) -0.0104(8) -0.0123(7) 0.0059(8)
C53 0.0539(11) 0.0827(15) 0.0481(11) -0.0299(10) -0.0237(9) 0.0188(10)

loop_
_atom_type_symbol
_atom_type_description
_atom_type_scat_dispersion_real
_atom_type_scat_dispersion_imag
_atom_type_scat_source
C C 0.0033 0.0016 'International Tables Vol C Tables 4.2.6.8 and 6.1.1.4'
H H 0.0000 0.0000 'International Tables Vol C Tables 4.2.6.8 and 6.1.1.4'
O O 0.0106 0.0060 'International Tables Vol C Tables 4.2.6.8 and 6.1.1.4'

loop_
_geom_angle_atom_site_label_1
_geom_angle_atom_site_label_2
_geom_angle_atom_site_label_3
_geom_angle
C11 O1 C2 117.79(11)
C24 O3 C15 117.53(11)
C26 O5 C27 111.36(10)
C29 O6 H6 115.8
C40 O7 H7 108.6
C49 O8 C50 112.24(11)
C6 C1 C2 117.52(13)
C6 C1 C50 120.29(13)
C2 C1 C50 122.18(13)
C3 C2 C1 122.46(13)
C3 C2 O1 118.24(12)
C1 C2 O1 119.13(13)
C2 C3 C4 117.86(13)
C2 C3 C13 122.07(13)
C4 C3 C13 120.06(13)
C5 C4 C3 122.43(14)
C5 C4 H4 118.8
C3 C4 H4 118.8
C4 C5 C6 117.20(13)
C4 C5 C7 122.33(13)
C6 C5 C7 120.46(13)
C1 C6 C5 122.50(14)
C1 C6 H6A 118.8
C5 C6 H6A 118.8
C10 C7 C9 108.24(12)
C10 C7 C5 112.14(12)
C9 C7 C5 109.42(12)
C10 C7 C8 108.69(12)
C9 C7 C8 108.62(12)
C5 C7 C8 109.65(12)
C7 C8 H8A 109.5
C7 C8 H8B 109.5
H8A C8 H8B 109.5
C7 C8 H8C 109.5
H8A C8 H8C 109.5
H8B C8 H8C 109.5
C7 C9 H9A 109.5
C7 C9 H9B 109.5
H9A C9 H9B 109.5
C7 C9 H9C 109.5
H9A C9 H9C 109.5
H9B C9 H9C 109.5
C7 C10 H10A 109.5
C7 C10 H10B 109.5
H10A C10 H10B 109.5
C7 C10 H10C 109.5
H10A C10 H10C 109.5
H10B C10 H10C 109.5
O2 C11 O1 123.26(14)
O2 C11 C12 126.33(15)
O1 C11 C12 110.40(13)
C11 C12 H12A 109.5
C11 C12 H12B 109.5
H12A C12 H12B 109.5
C11 C12 H12C 109.5
H12A C12 H12C 109.5
H12B C12 H12C 109.5
C14 C13 C3 112.83(12)
C14 C13 H13A 109.0
C3 C13 H13A 109.0
C14 C13 H13B 109.0
C3 C13 H13B 109.0
H13A C13 H13B 107.8
C19 C14 C15 117.44(13)
C19 C14 C13 121.28(13)
C15 C14 C13 121.27(13)
C16 C15 C14 122.10(13)
C16 C15 O3 118.67(12)
C14 C15 O3 119.12(12)
C15 C16 C17 118.17(13)
C15 C16 C26 121.00(13)
C17 C16 C26 120.77(13)
C18 C17 C16 122.13(14)
C18 C17 H17 118.9
C16 C17 H17 118.9
C17 C18 C19 117.12(13)
C17 C18 C20 123.41(14)
C19 C18 C20 119.46(13)
C14 C19 C18 123.03(13)
C14 C19 H19 118.5
C18 C19 H19 118.5
C22 C20 C18 112.29(13)
C22 C20 C23 108.21(14)
C18 C20 C23 109.62(13)
C22 C20 C21 108.79(14)
C18 C20 C21 108.83(13)
C23 C20 C21 109.04(14)
C20 C21 H21A 109.5
C20 C21 H21B 109.5
H21A C21 H21B 109.5
C20 C21 H21C 109.5
H21A C21 H21C 109.5
H21B C21 H21C 109.5
C20 C22 H22A 109.5
C20 C22 H22B 109.5
H22A C22 H22B 109.5
C20 C22 H22C 109.5
H22A C22 H22C 109.5
H22B C22 H22C 109.5
C20 C23 H23A 109.5
C20 C23 H23B 109.5
H23A C23 H23B 109.5
C20 C23 H23C 109.5
H23A C23 H23C 109.5
H23B C23 H23C 109.5
O4 C24 O3 123.02(14)
O4 C24 C25 126.89(14)
O3 C24 C25 110.09(12)
C24 C25 H25A 109.5
C24 C25 H25B 109.5
H25A C25 H25B 109.5
C24 C25 H25C 109.5
H25A C25 H25C 109.5
H25B C25 H25C 109.5
O5 C26 C16 109.97(11)
O5 C26 H26A 109.7
C16 C26 H26A 109.7
O5 C26 H26B 109.7
C16 C26 H26B 109.7
H26A C26 H26B 108.2
O5 C27 C28 111.98(11)
O5 C27 H27A 109.2
C28 C27 H27A 109.2
O5 C27 H27B 109.2
C28 C27 H27B 109.2
H27A C27 H27B 107.9
C33 C28 C29 118.22(13)
C33 C28 C27 120.04(13)
C29 C28 C27 121.54(13)
O6 C29 C30 116.28(12)
O6 C29 C28 122.80(13)
C30 C29 C28 120.92(13)
C29 C30 C31 118.34(13)
C29 C30 C38 121.90(13)
C31 C30 C38 119.68(13)
C32 C31 C30 122.95(14)
C32 C31 H31 118.5
C30 C31 H31 118.5
C31 C32 C33 116.50(13)
C31 C32 C34 123.07(14)
C33 C32 C34 120.37(13)
C28 C33 C32 122.87(14)
C28 C33 H33 118.6
C32 C33 H33 118.6
C35 C34 C32 111.91(13)
C35 C34 C37 108.60(13)
C32 C34 C37 110.83(12)
C35 C34 C36 108.51(13)
C32 C34 C36 108.19(12)
C37 C34 C36 108.73(13)
C34 C35 H35A 109.5
C34 C35 H35B 109.5
H35A C35 H35B 109.5
C34 C35 H35C 109.5
H35A C35 H35C 109.5
H35B C35 H35C 109.5
C34 C36 H36A 109.5
C34 C36 H36B 109.5
H36A C36 H36B 109.5
C34 C36 H36C 109.5
H36A C36 H36C 109.5
H36B C36 H36C 109.5
C34 C37 H37A 109.5
C34 C37 H37B 109.5
H37A C37 H37B 109.5
C34 C37 H37C 109.5
H37A C37 H37C 109.5
H37B C37 H37C 109.5
C30 C38 C39 111.89(11)
C30 C38 H38A 109.2
C39 C38 H38A 109.2
C30 C38 H38B 109.2
C39 C38 H38B 109.2
H38A C38 H38B 107.9
C40 C39 C44 118.18(13)
C40 C39 C38 122.13(13)
C44 C39 C38 119.62(12)
O7 C40 C39 122.70(13)
O7 C40 C41 116.20(12)
C39 C40 C41 121.09(13)
C42 C41 C40 118.83(13)
C42 C41 C49 123.29(13)
C40 C41 C49 117.85(13)
C41 C42 C43 122.00(13)
C41 C42 H42 119.0
C43 C42 H42 119.0
C44 C43 C42 117.15(13)
C44 C43 C45 121.99(13)
C42 C43 C45 120.84(13)
C43 C44 C39 122.72(13)
C43 C44 H44 118.6
C39 C44 H44 118.6
C46 C45 C43 110.28(12)
C46 C45 C48 107.82(13)
C43 C45 C48 112.61(12)
C46 C45 C47 109.34(14)
C43 C45 C47 108.67(12)
C48 C45 C47 108.04(13)
C45 C46 H46A 109.5
C45 C46 H46B 109.5
H46A C46 H46B 109.5
C45 C46 H46C 109.5
H46A C46 H46C 109.5
H46B C46 H46C 109.5
C45 C47 H47A 109.5
C45 C47 H47B 109.5
H47A C47 H47B 109.5
C45 C47 H47C 109.5
H47A C47 H47C 109.5
H47B C47 H47C 109.5
C45 C48 H48A 109.5
C45 C48 H48B 109.5
H48A C48 H48B 109.5
C45 C48 H48C 109.5
H48A C48 H48C 109.5
H48B C48 H48C 109.5
O8 C49 C41 109.82(12)
O8 C49 H49A 109.7
C41 C49 H49A 109.7
O8 C49 H49B 109.7
C41 C49 H49B 109.7
H49A C49 H49B 108.2
O8 C50 C1 114.71(11)
O8 C50 H50A 108.6
C1 C50 H50A 108.6
O8 C50 H50B 108.6
C1 C50 H50B 108.6
H50A C50 H50B 107.6
O9 C51 C53 120.03(15)
O9 C51 C52 122.11(15)
C53 C51 C52 117.86(15)
C51 C52 H52A 109.5
C51 C52 H52B 109.5
H52A C52 H52B 109.5
C51 C52 H52C 109.5
H52A C52 H52C 109.5
H52B C52 H52C 109.5
C51 C53 H53A 109.5
C51 C53 H53B 109.5
H53A C53 H53B 109.5
C51 C53 H53C 109.5
H53A C53 H53C 109.5
H53B C53 H53C 109.5

loop_
_geom_bond_atom_site_label_1
_geom_bond_atom_site_label_2
_geom_bond_distance
O1 C11 1.3541(19)
O1 C2 1.4180(17)
O2 C11 1.1985(19)
O3 C24 1.3699(18)
O3 C15 1.4092(17)
O4 C24 1.1968(18)
O5 C26 1.4329(17)
O5 C27 1.4384(16)
O6 C29 1.3803(17)
O6 H6 0.9850
O7 C40 1.3806(17)
O7 H7 0.9823
O8 C49 1.4240(17)
O8 C50 1.4309(16)
O9 C51 1.2196(19)
C1 C6 1.391(2)
C1 C2 1.399(2)
C1 C50 1.513(2)
C2 C3 1.381(2)
C3 C4 1.400(2)
C3 C13 1.5160(19)
C4 C5 1.391(2)
C4 H4 0.9300
C5 C6 1.403(2)
C5 C7 1.538(2)
C6 H6A 0.9300
C7 C10 1.534(2)
C7 C9 1.533(2)
C7 C8 1.542(2)
C8 H8A 0.9600
C8 H8B 0.9600
C8 H8C 0.9600
C9 H9A 0.9600
C9 H9B 0.9600
C9 H9C 0.9600
C10 H10A 0.9600
C10 H10B 0.9600
C10 H10C 0.9600
C11 C12 1.497(2)
C12 H12A 0.9600
C12 H12B 0.9600
C12 H12C 0.9600
C13 C14 1.505(2)
C13 H13A 0.9700
C13 H13B 0.9700
C14 C19 1.386(2)
C14 C15 1.3962(19)
C15 C16 1.385(2)
C16 C17 1.398(2)
C16 C26 1.5046(19)
C17 C18 1.390(2)
C17 H17 0.9300
C18 C19 1.397(2)
C18 C20 1.533(2)
C19 H19 0.9300
C20 C22 1.531(2)
C20 C23 1.536(2)
C20 C21 1.536(2)
C21 H21A 0.9600
C21 H21B 0.9600
C21 H21C 0.9600
C22 H22A 0.9600
C22 H22B 0.9600
C22 H22C 0.9600
C23 H23A 0.9600
C23 H23B 0.9600
C23 H23C 0.9600
C24 C25 1.495(2)
C25 H25A 0.9600
C25 H25B 0.9600
C25 H25C 0.9600
C26 H26A 0.9700
C26 H26B 0.9700
C27 C28 1.513(2)
C27 H27A 0.9700
C27 H27B 0.9700
C28 C33 1.395(2)
C28 C29 1.400(2)
C29 C30 1.394(2)
C30 C31 1.395(2)
C30 C38 1.517(2)
C31 C32 1.393(2)
C31 H31 0.9300
C32 C33 1.396(2)
C32 C34 1.533(2)
C33 H33 0.9300
C34 C35 1.528(2)
C34 C37 1.537(2)
C34 C36 1.539(2)
C35 H35A 0.9600
C35 H35B 0.9600
C35 H35C 0.9600
C36 H36A 0.9600
C36 H36B 0.9600
C36 H36C 0.9600
C37 H37A 0.9600
C37 H37B 0.9600
C37 H37C 0.9600
C38 C39 1.5172(19)
C38 H38A 0.9700
C38 H38B 0.9700
C39 C40 1.391(2)
C39 C44 1.396(2)
C40 C41 1.399(2)
C41 C42 1.388(2)
C41 C49 1.505(2)
C42 C43 1.402(2)
C42 H42 0.9300
C43 C44 1.391(2)
C43 C45 1.532(2)
C44 H44 0.9300
C45 C46 1.530(2)
C45 C48 1.533(2)
C45 C47 1.536(2)
C46 H46A 0.9600
C46 H46B 0.9600
C46 H46C 0.9600
C47 H47A 0.9600
C47 H47B 0.9600
C47 H47C 0.9600
C48 H48A 0.9600
C48 H48B 0.9600
C48 H48C 0.9600
C49 H49A 0.9700
C49 H49B 0.9700
C50 H50A 0.9700
C50 H50B 0.9700
C51 C53 1.498(2)
C51 C52 1.498(2)
C52 H52A 0.9600
C52 H52B 0.9600
C52 H52C 0.9600
C53 H53A 0.9600
C53 H53B 0.9600
C53 H53C 0.9600

loop_
_geom_hbond_atom_site_label_D
_geom_hbond_atom_site_label_H
_geom_hbond_atom_site_label_A
_geom_hbond_distance_DH
_geom_hbond_distance_HA
_geom_hbond_distance_DA
_geom_hbond_angle_DHA
O6 H6 O9 0.99 1.72 2.6436(15) 155.3
O7 H7 O6 0.98 1.75 2.7329(14) 174.2

loop_
_cod_related_entry_id
_cod_related_entry_code
_cod_related_entry_database
1 21151952 ChemSpider
